data_4078403
loop_
_publ_author_name
'Tayebani, Maryam'
'Feghali, Khalil'
'Gambarotta, Sandro'
'Yap, Glenn'

_publ_section_title
;
 Molecular Rearrangements of a Low-Valent Niobium Amide:&#x00A0; Ligand
 C&#x2212;H Bond Oxidative Addition and Reductive Elimination
;
_journal_issue 19
_journal_name_full Organometallics
_journal_page_first 4282
_journal_paper_doi 10.1021/om980302y
_journal_volume 17
_journal_year 1998
_chemical_formula_sum 'C52 H50 N4 Nb2 O'
_chemical_formula_weight 932.78
_chemical_name_systematic
; 
 ? 
;
_space_group_IT_number 19
_symmetry_cell_setting orthorhombic
_symmetry_space_group_name_Hall 'P 2ac 2ab'
_symmetry_space_group_name_H-M 'P 21 21 21'
_atom_sites_solution_hydrogens geom
_atom_sites_solution_primary direct
_atom_sites_solution_secondary difmap
_audit_creation_method SHELXL
_cell_angle_alpha 90.00
_cell_angle_beta 90.00
_cell_angle_gamma 90.00
_cell_formula_units_Z 4
_cell_length_a 14.1827(7)
_cell_length_b 15.5713(8)
_cell_length_c 19.2238(9)
_cell_measurement_reflns_used 'reflections from 60 data frames'
_cell_measurement_temperature 183(2)
_cell_measurement_theta_max 28.29
_cell_measurement_theta_min 1.47
_cell_volume 4245.4(4)
_computing_cell_refinement 'Siemens SAINT'
_computing_data_collection 'Siemens SMART'
_computing_data_reduction 'Siemens SHELXTL XPREP'
_computing_molecular_graphics 'Siemens SHELXTL XP'
_computing_publication_material 'Siemens SHELXTL XCIF'
_computing_structure_refinement 'SHELXL-93 (Sheldrick, 1993)'
_computing_structure_solution 'SHELXS-86 (Sheldrick, 1990)'
_diffrn_ambient_temperature 183(2)
_diffrn_measurement_device 'Siemens SMART CCD'
_diffrn_measurement_method 'hemisphere scans'
_diffrn_radiation_monochromator graphite
_diffrn_radiation_source 'fine-focus sealed tube'
_diffrn_radiation_type MoK\a
_diffrn_radiation_wavelength 0.71073
_diffrn_reflns_av_R_equivalents 0.0257
_diffrn_reflns_av_sigmaI/netI 0.0255
_diffrn_reflns_limit_h_max 18
_diffrn_reflns_limit_h_min -18
_diffrn_reflns_limit_k_max 19
_diffrn_reflns_limit_k_min -9
_diffrn_reflns_limit_l_max 26
_diffrn_reflns_limit_l_min -24
_diffrn_reflns_number 26524
_diffrn_reflns_theta_max 28.80
_diffrn_reflns_theta_min 1.68
_diffrn_standards_decay_% <1
_diffrn_standards_number '50 standard frames at start and end'
_exptl_absorpt_coefficient_mu 0.584
_exptl_absorpt_correction_type none
_exptl_crystal_colour red
_exptl_crystal_density_diffrn 1.459
_exptl_crystal_description block
_exptl_crystal_F_000 1920
_exptl_crystal_size_max 0.40
_exptl_crystal_size_mid 0.40
_exptl_crystal_size_min 0.40
_refine_diff_density_max 0.500
_refine_diff_density_min -0.780
_refine_diff_density_rms 0.055
_refine_ls_abs_structure_details 'Flack H D (1983), Acta Cryst. A39, 876-881'
_refine_ls_abs_structure_Flack -0.03(2)
_refine_ls_extinction_method none
_refine_ls_goodness_of_fit_all 1.008
_refine_ls_goodness_of_fit_obs 1.001
_refine_ls_hydrogen_treatment idealized
_refine_ls_matrix_type full
_refine_ls_number_parameters 532
_refine_ls_number_reflns 9936
_refine_ls_number_restraints 0
_refine_ls_restrained_S_all 1.008
_refine_ls_restrained_S_obs 1.001
_refine_ls_R_factor_all 0.0219
_refine_ls_R_factor_obs 0.0211
_refine_ls_shift/esd_max -0.056
_refine_ls_shift/esd_mean 0.003
_refine_ls_structure_factor_coef Fsqd
_refine_ls_weighting_details 'w=1/[\s^2^(Fo^2^)+(0.0329P)^2^+1.5965P] where P=(Fo^2^+2Fc^2^)/3'
_refine_ls_weighting_scheme calc
_refine_ls_wR_factor_all 0.0572
_refine_ls_wR_factor_obs 0.0560
_reflns_number_observed 9741
_reflns_number_total 9936
_reflns_observed_criterion >2sigma(I)
_cod_data_source_file om980302y.cif
_cod_data_source_block sg039
_cod_depositor_comments
;
The following automatic conversions were performed:

'_symmetry_cell_setting' value 'Orthorhombic' changed to
'orthorhombic' according to
/home/saulius/struct/CIF-dictionaries/cif_core.dic dictionary named
'cif_core.dic' version 2.4.1 from 2010-06-29.

Automatic conversion script
Id: cif_fix_values 1715 2011-07-08 13:25:40Z adriana 

The following automatic conversions were performed:

'_refine_ls_weighting_scheme' value 'calc
w=1/[\s^2^(Fo^2^)+(0.0329P)^2^+1.5965P] where P=(Fo^2^+2Fc^2^)/3' was
changed to 'calc'. New tag '_refine_ls_weighting_details' was
created. The value of the new tag was set to
'w=1/[\s^2^(Fo^2^)+(0.0329P)^2^+1.5965P] where P=(Fo^2^+2Fc^2^)/3'.

Automatic conversion script
Id: cif_fix_values 3143 2015-03-26 13:38:13Z robertas 
;
_cod_original_sg_symbol_H-M P2(1)2(1)2(1)
_cod_database_code 4078403

loop_
_symmetry_equiv_pos_as_xyz
'x, y, z'
'-x+1/2, -y, z+1/2'
'-x, y+1/2, -z+1/2'
'x+1/2, -y+1/2, -z'

loop_
_atom_site_aniso_label
_atom_site_aniso_U_11
_atom_site_aniso_U_22
_atom_site_aniso_U_33
_atom_site_aniso_U_23
_atom_site_aniso_U_13
_atom_site_aniso_U_12
Nb1 0.01598(7) 0.01336(7) 0.01473(6) 0.00046(5) 0.00024(5) 0.00087(5)
Nb2 0.01743(6) 0.01594(7) 0.01621(7) 0.00125(5) -0.00167(5) 0.00103(6)
N1 0.0223(7) 0.0171(7) 0.0187(6) 0.0001(5) -0.0002(5) 0.0018(6)
N2 0.0215(7) 0.0167(7) 0.0186(7) -0.0010(5) -0.0045(5) 0.0006(5)
N3 0.0219(7) 0.0170(7) 0.0194(6) 0.0007(5) 0.0030(6) 0.0016(6)
N4 0.0199(7) 0.0183(7) 0.0197(7) 0.0016(5) -0.0007(6) 0.0023(6)
C1 0.0211(8) 0.0211(9) 0.0244(8) -0.0014(7) 0.0008(7) -0.0034(7)
C2 0.0195(8) 0.0249(10) 0.0337(10) 0.0005(8) -0.0054(7) -0.0008(8)
C3 0.0308(10) 0.0247(10) 0.0236(9) 0.0001(7) -0.0102(8) 0.0015(8)
C4 0.0330(10) 0.0251(9) 0.0172(8) -0.0011(7) -0.0022(7) 0.0010(8)
C5 0.0272(9) 0.0214(9) 0.0192(8) -0.0003(7) 0.0014(7) 0.0017(7)
C6 0.0226(8) 0.0152(8) 0.0195(8) -0.0024(6) -0.0019(6) 0.0013(6)
C7 0.0232(9) 0.0211(9) 0.0214(8) -0.0022(7) 0.0017(7) -0.0004(7)
C8 0.0335(10) 0.0247(10) 0.0284(10) -0.0067(8) 0.0077(8) 0.0018(8)
C9 0.0279(10) 0.0237(10) 0.0453(12) -0.0044(9) 0.0034(8) 0.0059(8)
C10 0.0274(10) 0.0217(10) 0.0409(11) 0.0043(8) -0.0075(8) 0.0023(8)
C11 0.0291(10) 0.0200(9) 0.0261(9) -0.0003(7) -0.0070(7) -0.0006(8)
C12 0.0178(8) 0.0164(8) 0.0205(8) 0.0007(6) 0.0007(6) -0.0026(6)
C13 0.0231(8) 0.0156(8) 0.0228(8) -0.0038(7) -0.0009(7) 0.0015(7)
C14 0.0254(9) 0.0187(9) 0.0286(9) -0.0006(7) -0.0043(7) 0.0050(7)
C15 0.0299(9) 0.0191(9) 0.0248(9) 0.0036(7) -0.0075(7) 0.0035(8)
C16 0.0299(10) 0.0196(9) 0.0265(9) 0.0078(7) -0.0001(7) -0.0009(7)
C17 0.0217(8) 0.0187(9) 0.0280(9) 0.0042(7) -0.0024(7) -0.0042(7)
C18 0.0216(8) 0.0151(8) 0.0207(8) -0.0007(6) -0.0059(6) -0.0023(6)
C19 0.0213(8) 0.0236(9) 0.0206(9) 0.0002(7) 0.0000(7) 0.0004(7)
C20 0.0247(9) 0.0332(11) 0.0190(8) 0.0046(7) -0.0004(7) -0.0049(8)
C21 0.0325(10) 0.0312(11) 0.0200(9) -0.0036(8) 0.0005(7) -0.0095(9)
C22 0.0297(10) 0.0220(9) 0.0278(9) -0.0050(7) 0.0016(8) -0.0037(8)
C23 0.0244(9) 0.0202(9) 0.0267(9) -0.0013(7) -0.0018(7) -0.0007(7)
C24 0.0181(7) 0.0196(9) 0.0184(8) -0.0012(6) 0.0012(6) -0.0014(7)
C25 0.0246(9) 0.0279(10) 0.0254(9) -0.0025(8) 0.0003(7) 0.0010(8)
C26 0.0256(9) 0.0409(12) 0.0367(11) -0.0054(10) -0.0006(8) 0.0111(10)
C27 0.0368(12) 0.0318(12) 0.0395(12) -0.0057(9) 0.0063(10) 0.0130(9)
C28 0.0400(12) 0.0257(10) 0.0273(10) -0.0073(8) 0.0029(9) 0.0008(9)
C29 0.0257(8) 0.0246(9) 0.0219(8) -0.0011(8) 0.0020(7) -0.0012(8)
C30 0.0229(8) 0.0175(8) 0.0193(8) 0.0014(6) 0.0040(7) 0.0005(7)
C31 0.0290(9) 0.0234(10) 0.0238(9) -0.0002(7) 0.0041(7) -0.0017(8)
C32 0.0418(12) 0.0207(10) 0.0343(11) 0.0011(8) 0.0023(9) -0.0013(9)
C33 0.0399(11) 0.0241(10) 0.0341(11) 0.0102(8) 0.0026(9) -0.0028(9)
C34 0.0361(11) 0.0331(11) 0.0223(9) 0.0091(8) 0.0051(8) 0.0010(9)
C35 0.0294(9) 0.0238(10) 0.0229(9) 0.0011(7) 0.0015(7) 0.0013(8)
C36 0.0162(8) 0.0192(9) 0.0227(8) 0.0030(7) 0.0030(6) 0.0018(6)
C37 0.0243(9) 0.0297(11) 0.0274(10) -0.0003(8) 0.0004(7) -0.0025(8)
C38 0.0375(11) 0.0419(14) 0.0274(10) 0.0034(9) 0.0057(8) -0.0048(10)
C39 0.0338(10) 0.0396(13) 0.0405(11) 0.0139(11) 0.0092(9) -0.0033(11)
C40 0.0271(10) 0.0264(11) 0.0528(14) 0.0021(10) 0.0076(9) -0.0041(9)
C41 0.0252(9) 0.0254(10) 0.0374(10) -0.0007(9) 0.0036(8) -0.0012(8)
C42 0.0154(7) 0.0215(9) 0.0254(8) 0.0029(7) -0.0011(6) 0.0018(7)
C43 0.0297(10) 0.0256(10) 0.0191(9) 0.0000(7) -0.0030(7) 0.0016(8)
C44 0.0485(13) 0.0267(10) 0.0215(9) 0.0022(8) -0.0063(9) 0.0013(10)
C45 0.0520(13) 0.0314(11) 0.0269(10) -0.0009(9) -0.0122(9) 0.0157(10)
C46 0.0357(11) 0.0433(13) 0.0320(11) -0.0027(10) -0.0074(9) 0.0185(10)
C47 0.0260(9) 0.0350(12) 0.0277(9) -0.0005(9) -0.0018(7) 0.0059(9)
C48 0.0227(8) 0.0203(9) 0.0177(7) -0.0037(7) -0.0049(6) 0.0031(7)
O90 0.0428(10) 0.0382(10) 0.0680(12) -0.0068(9) -0.0108(9) -0.0025(8)
C91 0.127(4) 0.072(3) 0.070(2) -0.018(2) -0.029(2) 0.017(3)
C92 0.106(3) 0.049(2) 0.082(2) -0.020(2) -0.004(2) -0.022(2)
C93 0.096(3) 0.051(2) 0.089(3) 0.003(2) 0.018(2) -0.034(2)
C94 0.057(2) 0.079(2) 0.067(2) 0.019(2) 0.0024(15) 0.014(2)

loop_
_atom_site_label
_atom_site_type_symbol
_atom_site_fract_x
_atom_site_fract_y
_atom_site_fract_z
_atom_site_U_iso_or_equiv
_atom_site_thermal_displace_type
_atom_site_occupancy
_atom_site_calc_flag
_atom_site_refinement_flags
Nb1 Nb 0.252172(10) 0.993625(9) 0.994511(7) 0.01469(4) Uani 1 d .
Nb2 Nb 0.158657(11) 1.092226(10) 0.877795(7) 0.01653(4) Uani 1 d .
N1 N 0.23174(10) 0.89849(10) 0.92078(7) 0.0194(3) Uani 1 d .
N2 N 0.27107(10) 1.12371(10) 1.01961(8) 0.0189(3) Uani 1 d .
N3 N 0.15842(12) 0.96878(10) 1.07219(7) 0.0194(3) Uani 1 d .
N4 N 0.39120(11) 0.96990(10) 1.00971(8) 0.0193(3) Uani 1 d .
C1 C 0.08023(13) 0.95838(12) 0.88397(10) 0.0222(3) Uani 1 d .
H1A H 0.05250(13) 0.93901(12) 0.92915(10) 0.027 Uiso 1 calc R
C2 C 0.02784(13) 1.01368(13) 0.84012(11) 0.0260(4) Uani 1 d .
H2A H -0.03721(13) 1.03198(13) 0.85365(11) 0.031 Uiso 1 calc R
C3 C 0.07149(15) 1.04912(13) 0.78013(10) 0.0263(4) Uani 1 d .
H3A H 0.03697(15) 1.09340(13) 0.75236(10) 0.032 Uiso 1 calc R
C4 C 0.16835(15) 1.03343(13) 0.76579(9) 0.0251(4) Uani 1 d .
H4A H 0.20050(15) 1.06648(13) 0.72802(9) 0.030 Uiso 1 calc R
C5 C 0.22235(14) 0.98214(12) 0.81108(9) 0.0226(4) Uani 1 d .
H5A H 0.29216(14) 0.97765(12) 0.80477(9) 0.027 Uiso 1 calc R
C6 C 0.17776(12) 0.94298(11) 0.86989(9) 0.0191(3) Uani 1 d .
C7 C 0.26645(13) 0.78732(12) 0.83303(10) 0.0219(4) Uani 1 d .
H7A H 0.23229(13) 0.81807(12) 0.79859(10) 0.026 Uiso 1 calc R
C8 C 0.3081(2) 0.70920(14) 0.81622(11) 0.0289(4) Uani 1 d .
H8A H 0.3008(2) 0.68662(14) 0.77063(11) 0.035 Uiso 1 calc R
C9 C 0.35999(15) 0.66382(14) 0.86479(12) 0.0323(5) Uani 1 d .
H9A H 0.38980(15) 0.61132(14) 0.85251(12) 0.039 Uiso 1 calc R
C10 C 0.36778(15) 0.69626(14) 0.93175(12) 0.0300(4) Uani 1 d .
H10A H 0.40266(15) 0.66537(14) 0.96572(12) 0.036 Uiso 1 calc R
C11 C 0.32532(14) 0.77309(13) 0.94956(10) 0.0251(4) Uani 1 d .
H11A H 0.33064(14) 0.79378(13) 0.99589(10) 0.030 Uiso 1 calc R
C12 C 0.27442(12) 0.82111(11) 0.90038(9) 0.0182(3) Uani 1 d .
C13 C 0.12670(13) 1.18562(12) 0.97167(10) 0.0205(3) Uani 1 d .
H13A H 0.09102(13) 1.16426(12) 1.01307(10) 0.025 Uiso 1 calc R
C14 C 0.07731(14) 1.21845(13) 0.91317(10) 0.0242(4) Uani 1 d .
H14A H 0.00682(14) 1.21952(13) 0.91319(10) 0.029 Uiso 1 calc R
C15 C 0.12732(14) 1.23741(13) 0.85152(10) 0.0246(4) Uani 1 d .
H15A H 0.09118(14) 1.25154(13) 0.80835(10) 0.030 Uiso 1 calc R
C16 C 0.22630(14) 1.22386(13) 0.84679(11) 0.0253(4) Uani 1 d .
H16A H 0.25918(14) 1.23022(13) 0.80106(11) 0.030 Uiso 1 calc R
C17 C 0.27612(13) 1.19268(12) 0.90556(10) 0.0228(4) Uani 1 d .
H17A H 0.34413(13) 1.17663(12) 0.90117(10) 0.027 Uiso 1 calc R
C18 C 0.22591(12) 1.17217(11) 0.96702(9) 0.0191(3) Uani 1 d .
C19 C 0.36055(12) 1.12589(13) 1.12795(10) 0.0218(4) Uani 1 d .
H19A H 0.37156(12) 1.06588(13) 1.12425(10) 0.026 Uiso 1 calc R
C20 C 0.39520(14) 1.17120(14) 1.18487(10) 0.0256(4) Uani 1 d .
H20A H 0.43024(14) 1.14165(14) 1.21952(10) 0.031 Uiso 1 calc R
C21 C 0.3797(2) 1.25802(14) 1.19189(10) 0.0279(4) Uani 1 d .
H21A H 0.4030(2) 1.28804(14) 1.23132(10) 0.033 Uiso 1 calc R
C22 C 0.32940(14) 1.30127(13) 1.14067(10) 0.0265(4) Uani 1 d .
H22A H 0.31797(14) 1.36113(13) 1.14518(10) 0.032 Uiso 1 calc R
C23 C 0.29593(14) 1.25743(13) 1.08308(10) 0.0238(4) Uani 1 d .
H23A H 0.26332(14) 1.28815(13) 1.04780(10) 0.029 Uiso 1 calc R
C24 C 0.30910(12) 1.16901(12) 1.07575(9) 0.0187(3) Uani 1 d .
C25 C 0.00160(14) 1.03412(14) 1.07160(11) 0.0260(4) Uani 1 d .
H25A H -0.01694(14) 0.99360(14) 1.03728(11) 0.031 Uiso 1 calc R
C26 C -0.06339(15) 1.0936(2) 1.09652(12) 0.0344(5) Uani 1 d .
H26A H -0.12590(15) 1.0941(2) 1.07877(12) 0.041 Uiso 1 calc R
C27 C -0.0370(2) 1.1521(2) 1.14719(13) 0.0360(5) Uani 1 d .
H27A H -0.0814(2) 1.1925(2) 1.16440(13) 0.043 Uiso 1 calc R
C28 C 0.0549(2) 1.15156(14) 1.17288(11) 0.0310(4) Uani 1 d .
H28A H 0.0731(2) 1.19149(14) 1.20776(11) 0.037 Uiso 1 calc R
C29 C 0.11971(14) 1.09281(14) 1.14754(10) 0.0241(4) Uani 1 d .
H29A H 0.18239(14) 1.09285(14) 1.16496(10) 0.029 Uiso 1 calc R
C30 C 0.09363(13) 1.03373(12) 1.09674(9) 0.0199(3) Uani 1 d .
C31 C 0.13250(14) 0.81273(13) 1.06445(10) 0.0254(4) Uani 1 d .
H31A H 0.14549(14) 0.81441(13) 1.01599(10) 0.030 Uiso 1 calc R
C32 C 0.1096(2) 0.73531(14) 1.09617(12) 0.0322(5) Uani 1 d .
H32A H 0.1075(2) 0.68434(14) 1.06905(12) 0.039 Uiso 1 calc R
C33 C 0.0897(2) 0.73114(15) 1.16684(12) 0.0327(5) Uani 1 d .
H33A H 0.0738(2) 0.67796(15) 1.18803(12) 0.039 Uiso 1 calc R
C34 C 0.0935(2) 0.80553(15) 1.20578(11) 0.0305(4) Uani 1 d .
H34A H 0.0799(2) 0.80346(15) 1.25415(11) 0.037 Uiso 1 calc R
C35 C 0.11670(15) 0.88315(13) 1.17511(10) 0.0254(4) Uani 1 d .
H35A H 0.11934(15) 0.93376(13) 1.20264(10) 0.030 Uiso 1 calc R
C36 C 0.13643(12) 0.88761(12) 1.10353(10) 0.0194(4) Uani 1 d .
C37 C 0.45761(14) 0.97372(14) 0.89218(11) 0.0271(4) Uani 1 d .
H37A H 0.42855(14) 0.91994(14) 0.88297(11) 0.033 Uiso 1 calc R
C38 C 0.5093(2) 1.0146(2) 0.84032(12) 0.0356(5) Uani 1 d .
H38A H 0.5145(2) 0.9893(2) 0.79556(12) 0.043 Uiso 1 calc R
C39 C 0.5532(2) 1.0925(2) 0.85393(13) 0.0380(5) Uani 1 d .
H39A H 0.5886(2) 1.1204(2) 0.81859(13) 0.046 Uiso 1 calc R
C40 C 0.5452(2) 1.1293(2) 0.91925(14) 0.0354(5) Uani 1 d .
H40A H 0.5756(2) 1.1824(2) 0.92862(14) 0.043 Uiso 1 calc R
C41 C 0.49329(13) 1.08921(15) 0.97120(11) 0.0293(4) Uani 1 d .
H41A H 0.48841(13) 1.11479(15) 1.01592(11) 0.035 Uiso 1 calc R
C42 C 0.44834(12) 1.01140(13) 0.95758(10) 0.0208(3) Uani 1 d .
C43 C 0.38542(15) 0.86548(13) 1.10333(10) 0.0248(4) Uani 1 d .
H43A H 0.32053(15) 0.87817(13) 1.11004(10) 0.030 Uiso 1 calc R
C44 C 0.4271(2) 0.80040(14) 1.14163(11) 0.0322(5) Uani 1 d .
H44A H 0.3902(2) 0.76755(14) 1.17313(11) 0.039 Uiso 1 calc R
C45 C 0.5233(2) 0.7828(2) 1.13416(11) 0.0368(5) Uani 1 d .
H45A H 0.5516(2) 0.7369(2) 1.15908(11) 0.044 Uiso 1 calc R
C46 C 0.5761(2) 0.8330(2) 1.09025(12) 0.0370(5) Uani 1 d .
H46A H 0.6421(2) 0.8232(2) 1.08679(12) 0.044 Uiso 1 calc R
C47 C 0.53545(14) 0.8975(2) 1.05094(11) 0.0296(4) Uani 1 d .
H47A H 0.57358(14) 0.9317(2) 1.02119(11) 0.035 Uiso 1 calc R
C48 C 0.43760(12) 0.91277(13) 1.05489(9) 0.0203(3) Uani 1 d .
O90 O -0.20416(13) 0.97587(12) 0.83004(12) 0.0497(5) Uani 1 d .
C91 C -0.1869(4) 0.9779(3) 0.7073(2) 0.0896(14) Uani 1 d .
H91A H -0.1747(4) 0.9415(3) 0.6667(2) 0.134 Uiso 1 calc R
H91B H -0.1372(4) 1.0214(3) 0.7112(2) 0.134 Uiso 1 calc R
H91C H -0.2481(4) 1.0063(3) 0.7019(2) 0.134 Uiso 1 calc R
C92 C -0.1879(3) 0.9241(2) 0.7711(2) 0.0792(11) Uani 1 d .
H92A H -0.2381(3) 0.8801(2) 0.7674(2) 0.095 Uiso 1 calc R
H92B H -0.1267(3) 0.8941(2) 0.7761(2) 0.095 Uiso 1 calc R
C93 C -0.2048(3) 0.9282(2) 0.8930(2) 0.0788(11) Uani 1 d .
H93A H -0.1427(3) 0.9005(2) 0.8999(2) 0.095 Uiso 1 calc R
H93B H -0.2533(3) 0.8825(2) 0.8904(2) 0.095 Uiso 1 calc R
C94 C -0.2255(2) 0.9858(3) 0.9525(2) 0.0678(9) Uani 1 d .
H94A H -0.2252(2) 0.9525(3) 0.9958(2) 0.102 Uiso 1 calc R
H94B H -0.2876(2) 1.0122(3) 0.9461(2) 0.102 Uiso 1 calc R
H94C H -0.1773(2) 1.0308(3) 0.9551(2) 0.102 Uiso 1 calc R

loop_
_atom_type_symbol
_atom_type_description
_atom_type_scat_dispersion_real
_atom_type_scat_dispersion_imag
_atom_type_scat_source
C C 0.0033 0.0016 'International Tables Vol C Tables 4.2.6.8 and 6.1.1.4'
H H 0.0000 0.0000 'International Tables Vol C Tables 4.2.6.8 and 6.1.1.4'
N N 0.0061 0.0033 'International Tables Vol C Tables 4.2.6.8 and 6.1.1.4'
O O 0.0106 0.0060 'International Tables Vol C Tables 4.2.6.8 and 6.1.1.4'
Nb Nb -2.0727 0.6215 'International Tables Vol C Tables 4.2.6.8 and 6.1.1.4'

loop_
_geom_angle_atom_site_label_1
_geom_angle_atom_site_label_2
_geom_angle_atom_site_label_3
_geom_angle
N4 Nb1 N3 119.65(6)
N4 Nb1 N1 95.99(6)
N3 Nb1 N1 105.94(6)
N4 Nb1 N2 91.06(6)
N3 Nb1 N2 95.63(6)
N1 Nb1 N2 149.93(6)
N4 Nb1 Nb2 128.75(4)
N3 Nb1 Nb2 110.73(4)
N1 Nb1 Nb2 78.11(4)
N2 Nb1 Nb2 74.73(4)
C18 Nb2 C5 130.01(7)
C18 Nb2 C2 146.59(7)
C5 Nb2 C2 75.61(7)
C18 Nb2 C16 63.30(7)
C5 Nb2 C16 110.25(7)
C2 Nb2 C16 134.81(7)
C18 Nb2 C3 163.77(7)
C5 Nb2 C3 63.39(7)
C2 Nb2 C3 35.31(7)
C16 Nb2 C3 105.23(7)
C18 Nb2 C17 35.29(7)
C5 Nb2 C17 109.96(7)
C2 Nb2 C17 169.36(7)
C16 Nb2 C17 35.23(7)
C3 Nb2 C17 138.32(7)
C18 Nb2 C4 149.67(7)
C5 Nb2 C4 35.11(7)
C2 Nb2 C4 63.73(7)
C16 Nb2 C4 94.82(7)
C3 Nb2 C4 35.31(7)
C17 Nb2 C4 115.32(7)
C18 Nb2 C6 122.09(6)
C5 Nb2 C6 35.72(6)
C2 Nb2 C6 63.45(7)
C16 Nb2 C6 143.54(7)
C3 Nb2 C6 74.06(7)
C17 Nb2 C6 126.40(6)
C4 Nb2 C6 63.03(6)
C18 Nb2 C13 35.41(6)
C5 Nb2 C13 161.93(6)
C2 Nb2 C13 114.00(7)
C16 Nb2 C13 74.57(7)
C3 Nb2 C13 133.36(7)
C17 Nb2 C13 63.38(7)
C4 Nb2 C13 162.52(7)
C6 Nb2 C13 133.00(6)
C18 Nb2 C15 73.86(6)
C5 Nb2 C15 131.46(7)
C2 Nb2 C15 106.60(7)
C16 Nb2 C15 35.24(7)
C3 Nb2 C15 90.20(7)
C17 Nb2 C15 62.84(7)
C4 Nb2 C15 100.88(7)
C6 Nb2 C15 163.32(6)
C13 Nb2 C15 62.44(7)
C18 Nb2 C1 128.89(7)
C5 Nb2 C1 63.93(7)
C2 Nb2 C1 35.03(7)
C16 Nb2 C1 167.76(7)
C3 Nb2 C1 62.63(7)
C17 Nb2 C1 155.47(7)
C4 Nb2 C1 74.31(7)
C6 Nb2 C1 35.34(6)
C13 Nb2 C1 114.45(7)
C15 Nb2 C1 140.05(7)
C18 Nb2 C14 62.96(6)
C5 Nb2 C14 162.95(6)
C2 Nb2 C14 97.82(7)
C16 Nb2 C14 63.12(7)
C3 Nb2 C14 102.10(7)
C17 Nb2 C14 74.24(7)
C4 Nb2 C14 127.88(7)
C6 Nb2 C14 153.34(7)
C13 Nb2 C14 34.86(6)
C15 Nb2 C14 34.69(7)
C1 Nb2 C14 119.06(7)
C12 N1 C6 117.25(14)
C12 N1 Nb1 138.13(12)
C6 N1 Nb1 101.40(11)
C24 N2 C18 117.22(15)
C24 N2 Nb1 135.53(12)
C18 N2 Nb1 107.01(11)
C36 N3 C30 109.94(14)
C36 N3 Nb1 128.12(12)
C30 N3 Nb1 121.43(11)
C48 N4 C42 116.72(15)
C48 N4 Nb1 131.25(12)
C42 N4 Nb1 111.40(11)
C2 C1 C6 119.8(2)
C2 C1 Nb2 71.40(11)
C6 C1 Nb2 71.54(10)
C3 C2 C1 119.4(2)
C3 C2 Nb2 72.68(11)
C1 C2 Nb2 73.57(11)
C2 C3 C4 120.8(2)
C2 C3 Nb2 72.01(11)
C4 C3 Nb2 72.26(11)
C5 C4 C3 120.2(2)
C5 C4 Nb2 71.67(10)
C3 C4 Nb2 72.44(11)
C4 C5 C6 119.3(2)
C4 C5 Nb2 73.22(11)
C6 C5 Nb2 72.94(10)
N1 C6 C1 118.2(2)
N1 C6 C5 120.8(2)
C1 C6 C5 120.4(2)
N1 C6 Nb2 120.02(11)
C1 C6 Nb2 73.12(10)
C5 C6 Nb2 71.34(10)
C8 C7 C12 120.6(2)
C9 C8 C7 121.1(2)
C8 C9 C10 118.9(2)
C11 C10 C9 120.7(2)
C10 C11 C12 121.2(2)
C7 C12 N1 123.0(2)
C7 C12 C11 117.6(2)
N1 C12 C11 119.3(2)
C14 C13 C18 119.3(2)
C14 C13 Nb2 73.21(11)
C18 C13 Nb2 70.86(10)
C15 C14 C13 119.5(2)
C15 C14 Nb2 71.90(11)
C13 C14 Nb2 71.92(11)
C14 C15 C16 121.2(2)
C14 C15 Nb2 73.41(11)
C16 C15 Nb2 71.67(11)
C17 C16 C15 119.4(2)
C17 C16 Nb2 72.63(11)
C15 C16 Nb2 73.09(12)
C18 C17 C16 119.4(2)
C18 C17 Nb2 71.48(10)
C16 C17 Nb2 72.14(11)
N2 C18 C17 119.3(2)
N2 C18 C13 118.7(2)
C17 C18 C13 121.0(2)
N2 C18 Nb2 115.31(12)
C17 C18 Nb2 73.22(11)
C13 C18 Nb2 73.73(10)
C20 C19 C24 120.0(2)
C21 C20 C19 121.2(2)
C20 C21 C22 119.2(2)
C23 C22 C21 120.2(2)
C22 C23 C24 121.4(2)
C23 C24 N2 121.6(2)
C23 C24 C19 117.8(2)
N2 C24 C19 120.6(2)
C26 C25 C30 120.3(2)
C27 C26 C25 120.0(2)
C26 C27 C28 119.9(2)
C29 C28 C27 120.0(2)
C28 C29 C30 120.5(2)
C29 C30 C25 119.3(2)
C29 C30 N3 121.5(2)
C25 C30 N3 119.1(2)
C36 C31 C32 120.0(2)
C31 C32 C33 121.1(2)
C34 C33 C32 118.9(2)
C33 C34 C35 120.7(2)
C34 C35 C36 120.5(2)
C31 C36 C35 118.7(2)
C31 C36 N3 121.4(2)
C35 C36 N3 119.9(2)
C38 C37 C42 120.2(2)
C39 C38 C37 120.1(2)
C40 C39 C38 119.7(2)
C39 C40 C41 120.6(2)
C42 C41 C40 119.9(2)
C41 C42 C37 119.5(2)
C41 C42 N4 121.1(2)
C37 C42 N4 119.4(2)
C44 C43 C48 120.9(2)
C43 C44 C45 120.3(2)
C46 C45 C44 119.0(2)
C45 C46 C47 121.4(2)
C46 C47 C48 120.2(2)
C43 C48 N4 119.8(2)
C43 C48 C47 117.9(2)
N4 C48 C47 122.3(2)
C92 O90 C93 112.7(3)
O90 C92 C91 110.0(3)
O90 C93 C94 110.0(3)

loop_
_geom_bond_atom_site_label_1
_geom_bond_atom_site_label_2
_geom_bond_distance
Nb1 N4 2.027(2)
Nb1 N3 2.037(2)
Nb1 N1 2.071(2)
Nb1 N2 2.099(2)
Nb1 Nb2 3.0250(2)
Nb2 C18 2.324(2)
Nb2 C5 2.324(2)
Nb2 C2 2.337(2)
Nb2 C16 2.340(2)
Nb2 C3 2.346(2)
Nb2 C17 2.347(2)
Nb2 C4 2.344(2)
Nb2 C6 2.345(2)
Nb2 C13 2.362(2)
Nb2 C15 2.359(2)
Nb2 C1 2.365(2)
Nb2 C14 2.378(2)
N1 C12 1.404(2)
N1 C6 1.422(2)
N2 C24 1.398(2)
N2 C18 1.415(2)
N3 C36 1.434(2)
N3 C30 1.446(2)
N4 C48 1.407(2)
N4 C42 1.442(2)
C1 C2 1.416(3)
C1 C6 1.430(2)
C2 C3 1.420(3)
C3 C4 1.422(3)
C4 C5 1.408(3)
C5 C6 1.432(2)
C7 C8 1.390(3)
C7 C12 1.402(3)
C8 C9 1.383(3)
C9 C10 1.387(3)
C10 C11 1.382(3)
C11 C12 1.405(3)
C13 C14 1.420(3)
C13 C18 1.425(3)
C14 C15 1.412(3)
C15 C16 1.423(3)
C16 C17 1.418(3)
C17 C18 1.416(3)
C19 C20 1.391(3)
C19 C24 1.411(3)
C20 C21 1.377(3)
C21 C22 1.390(3)
C22 C23 1.385(3)
C23 C24 1.397(3)
C25 C26 1.392(3)
C25 C30 1.392(3)
C26 C27 1.385(3)
C27 C28 1.394(3)
C28 C29 1.385(3)
C29 C30 1.392(3)
C31 C36 1.388(3)
C31 C32 1.390(3)
C32 C33 1.389(3)
C33 C34 1.380(3)
C34 C35 1.385(3)
C35 C36 1.406(3)
C37 C38 1.392(3)
C37 C42 1.394(3)
C38 C39 1.388(4)
C39 C40 1.385(4)
C40 C41 1.389(3)
C41 C42 1.394(3)
C43 C44 1.385(3)
C43 C48 1.399(3)
C44 C45 1.398(4)
C45 C46 1.373(4)
C46 C47 1.383(3)
C47 C48 1.410(3)
O90 C92 1.409(4)
O90 C93 1.420(4)
C91 C92 1.487(6)
C93 C94 1.484(5)
